data_7131933
loop_
_publ_author_name
'Tsuchiya, Takahiro'
'Hamano, Tomohiro'
'Inoue, Masahiro'
'Nakamura, Tomoya'
'Wakamiya, Atsushi'
'Mazaki, Yasuhiro'

_publ_section_title
;
 Intense Absorption of Azulene Realized by Molecular Orbital Inversion
;
_journal_name_full 'Chemical Communications'
_journal_paper_doi 10.1039/D3CC02311G
_journal_year 2023
_chemical_formula_moiety '2(C19 H17 N O2)'
_chemical_formula_sum 'C38 H34 N2 O4'
_chemical_formula_weight 582.67
_chemical_melting_point 506.5(15)
_chemical_name_common 2,6-[(p-MeOBz)2N]2-azulene
_chemical_name_systematic N2,N2,N6,N6-tetrakis(4-methoxyphenyl)azulene-2,6-diamine
_space_group_crystal_system monoclinic
_space_group_IT_number 14
_space_group_name_Hall '-P 2ybc'
_space_group_name_H-M_alt 'P 1 21/c 1'
_atom_sites_solution_hydrogens mixed
_audit_creation_date 2022-07-27
_audit_creation_method
;
Olex2 1.2
(compiled 2018.05.29 svn.r3510 for OlexSys, GUI svn.r5506)
;
_audit_update_record
;
2023-05-02 deposited with the CCDC.	2023-07-25 downloaded from the CCDC.
;
_cell_angle_alpha 90
_cell_angle_beta 107.337(3)
_cell_angle_gamma 90
_cell_formula_units_Z 2
_cell_length_a 11.3794(3)
_cell_length_b 9.6787(2)
_cell_length_c 14.2709(3)
_cell_measurement_reflns_used 4736
_cell_measurement_temperature 120
_cell_measurement_theta_max 73.9920
_cell_measurement_theta_min 4.0520
_cell_volume 1500.36(6)
_computing_cell_refinement 'CrysAlisPro 1.171.39.45i (Rigaku OD, 2018)'
_computing_data_collection 'CrysAlisPro 1.171.39.45i (Rigaku OD, 2018)'
_computing_data_reduction 'CrysAlisPro 1.171.39.45i (Rigaku OD, 2018)'
_computing_molecular_graphics 'Olex2 (Dolomanov et al., 2009)'
_computing_publication_material 'Olex2 (Dolomanov et al., 2009)'
_computing_structure_refinement 'ShelXL (Sheldrick, 2015)'
_computing_structure_solution 'SHELXT 2014/5 (Sheldrick, 2014)'
_diffrn_ambient_temperature 120
_diffrn_detector 'Rigaku HyPix-6000 area detector'
_diffrn_detector_area_resol_mean 10.0
_diffrn_detector_type 'HPC area detector'
_diffrn_measured_fraction_theta_full 0.995
_diffrn_measured_fraction_theta_max 0.958
_diffrn_measurement_device 'four-circle diffractometer'
_diffrn_measurement_device_type 'Rigaku XtaLAB Synergy-S'
_diffrn_measurement_method '\w scans'
_diffrn_radiation_monochromator 'multi-layer mirror optics'
_diffrn_radiation_probe x-ray
_diffrn_radiation_type CuK\a
_diffrn_radiation_wavelength 1.54178
_diffrn_reflns_av_R_equivalents 0.0279
_diffrn_reflns_av_unetI/netI 0.0294
_diffrn_reflns_Laue_measured_fraction_full 0.995
_diffrn_reflns_Laue_measured_fraction_max 0.958
_diffrn_reflns_limit_h_max 14
_diffrn_reflns_limit_h_min -13
_diffrn_reflns_limit_k_max 11
_diffrn_reflns_limit_k_min -11
_diffrn_reflns_limit_l_max 12
_diffrn_reflns_limit_l_min -17
_diffrn_reflns_number 8354
_diffrn_reflns_point_group_measured_fraction_full 0.995
_diffrn_reflns_point_group_measured_fraction_max 0.958
_diffrn_reflns_theta_full 67.679
_diffrn_reflns_theta_max 74.428
_diffrn_reflns_theta_min 4.070
_diffrn_source 'microfocus sealed X-ray tube'
_diffrn_source_type PhotonJet-S
_exptl_absorpt_coefficient_mu 0.667
_exptl_absorpt_correction_T_max 1.000
_exptl_absorpt_correction_T_min 0.249
_exptl_absorpt_correction_type multi-scan
_exptl_crystal_colour 'dark brown'
_exptl_crystal_colour_modifier dark
_exptl_crystal_colour_primary brown
_exptl_crystal_density_diffrn 1.290
_exptl_crystal_description block
_exptl_crystal_F_000 616
_exptl_crystal_recrystallization_method 'Re-crystallisation from solvent: chloroform/hexane'
_exptl_crystal_size_max 0.453
_exptl_crystal_size_mid 0.351
_exptl_crystal_size_min 0.198
_refine_diff_density_max 0.184
_refine_diff_density_min -0.207
_refine_diff_density_rms 0.046
_refine_ls_extinction_method none
_refine_ls_goodness_of_fit_ref 1.193
_refine_ls_hydrogen_treatment mixed
_refine_ls_matrix_type full
_refine_ls_number_parameters 258
_refine_ls_number_reflns 2935
_refine_ls_number_restraints 108
_refine_ls_restrained_S_all 1.170
_refine_ls_R_factor_all 0.0581
_refine_ls_R_factor_gt 0.0553
_refine_ls_shift/su_max 0.000
_refine_ls_shift/su_mean 0.000
_refine_ls_structure_factor_coef Fsqd
_refine_ls_weighting_details 'w=1/[\s^2^(Fo^2^)+(0.0193P)^2^+1.3978P] where P=(Fo^2^+2Fc^2^)/3'
_refine_ls_weighting_scheme calc
_refine_ls_wR_factor_gt 0.1248
_refine_ls_wR_factor_ref 0.1260
_reflns_Friedel_coverage 0.000
_reflns_number_gt 2760
_reflns_number_total 2935
_reflns_threshold_expression 'I > 2\s(I)'
_cod_data_source_file d3cc02311g2.cif
_cod_data_source_block 2b
_cod_depositor_comments
;
The following automatic conversions were performed:

data item '_chemical_melting_point' value '505-508' was changed to
'506.5(15)' -- the average value was taken and precision was
estimated.

Automatic conversion script
Id: cif_fix_values 8170 2020-07-09 18:12:32Z antanas 
;
_cod_database_code 7131933
_shelx_shelxl_version_number 2018/3
_shelx_space_group_comment
;
The symmetry employed for this shelxl refinement is uniquely defined
by the following loop, which should always be used as a source of
symmetry information in preference to the above space-group names.
They are only intended as comments.
;
_shelx_estimated_absorpt_t_max 0.879
_shelx_estimated_absorpt_t_min 0.752
_olex2_refinement_description
;
1. Fixed Uiso
 At 1.2 times of:
  All C(H) groups
 At 1.5 times of:
  All C(H,H,H) groups
2. Uiso/Uaniso restraints and constraints
C1 \\sim C2 \\sim C3 \\sim C4 \\sim C5 \\sim C7 \\sim C8 \\sim C9 \\sim C10:
within 2A with sigma of 0.0001 and sigma for terminal atoms of 0.01
Uanis(C1) \\sim Ueq, Uanis(C2) \\sim Ueq, Uanis(C3) \\sim Ueq, Uanis(C4) \\sim
Ueq, Uanis(C5) \\sim Ueq, Uanis(C7) \\sim Ueq, Uanis(C8) \\sim Ueq, Uanis(C9)
\\sim Ueq, Uanis(C10) \\sim Ueq: with sigma of 0.0001 and sigma for terminal
atoms of 0.1
3. Others
 Fixed Sof: C1(0.5) C6(0.5) C2(0.5) H2(0.5) C3(0.5) C4(0.5) H4(0.5) C5(0.5)
 H5(0.5) C7(0.5) H7(0.5) C8(0.5) H8(0.5) C9(0.5) C10(0.5) H10(0.5)
4.a Aromatic/amide H refined with riding coordinates:
 C2(H2), C4(H4), C10(H10), C12(H12), C13(H13), C15(H15), C16(H16), C19(H19),
 C20(H20), C22(H22), C23(H23)
4.b Idealised Me refined as rotating group:
 C17(H17A,H17B,H17C), C24(H24A,H24B,H24C)
;
_olex2_submission_special_instructions 'No special instructions were received'

loop_
_space_group_symop_operation_xyz
'x, y, z'
'-x, y+1/2, -z+1/2'
'-x, -y, -z'
'x, -y-1/2, z-1/2'

loop_
_atom_site_label
_atom_site_type_symbol
_atom_site_fract_x
_atom_site_fract_y
_atom_site_fract_z
_atom_site_U_iso_or_equiv
_atom_site_adp_type
_atom_site_occupancy
_atom_site_site_symmetry_order
_atom_site_calc_flag
_atom_site_refinement_flags_posn
_atom_site_refinement_flags_adp
_atom_site_refinement_flags_occupancy
_atom_site_disorder_assembly
_atom_site_disorder_group
C1 C 0.4827(14) 0.2505(13) 0.4078(10) 0.0268(3) Uani 0.5 1 d . U P A -1
C6 C 0.5178(13) 0.7296(9) 0.5903(10) 0.0291(17) Uani 0.5 1 d . . P A -1
C2 C 0.5742(5) 0.3034(5) 0.4876(4) 0.0268(3) Uani 0.5 1 d . U P A -1
H2 H 0.647051 0.253961 0.520216 0.032 Uiso 0.5 1 calc R . P A -1
C3 C 0.5489(4) 0.4364(4) 0.5152(3) 0.0268(3) Uani 0.5 1 d . U P A -1
C4 C 0.6212(4) 0.5140(4) 0.5933(3) 0.0268(3) Uani 0.5 1 d . U P A -1
H4 H 0.692492 0.467894 0.632815 0.032 Uiso 0.5 1 calc R . P A -1
C5 C 0.6060(7) 0.6494(5) 0.6234(5) 0.0268(3) Uani 0.5 1 d . U P A -1
H5 H 0.676(4) 0.677(4) 0.680(3) 0.021(10) Uiso 0.5 1 d . . P B -1
C7 C 0.4132(5) 0.7258(5) 0.4994(4) 0.0268(3) Uani 0.5 1 d . U P A -1
H7 H 0.359(4) 0.810(5) 0.480(3) 0.025(11) Uiso 0.5 1 d . . P C -1
C8 C 0.3767(4) 0.6105(4) 0.4397(3) 0.0268(3) Uani 0.5 1 d . U P A -1
H8 H 0.293(4) 0.623(4) 0.381(3) 0.018(10) Uiso 0.5 1 d . . P D -1
C9 C 0.4319(4) 0.4803(4) 0.4451(3) 0.0268(3) Uani 0.5 1 d . U P A -1
C10 C 0.3905(7) 0.3757(5) 0.3759(5) 0.0268(3) Uani 0.5 1 d . U P A -1
H10 H 0.319950 0.379186 0.319843 0.032 Uiso 0.5 1 calc R . P A -1
N1 N 0.47894(16) 0.13514(19) 0.35936(14) 0.0353(4) Uani 1 1 d . . . . .
C11 C 0.36714(19) 0.0807(2) 0.29665(16) 0.0310(5) Uani 1 1 d . . . . .
C12 C 0.2664(2) 0.0623(3) 0.33105(16) 0.0378(5) Uani 1 1 d . . . . .
H12 H 0.272762 0.086736 0.396860 0.045 Uiso 1 1 calc R . . . .
C13 C 0.1562(2) 0.0088(2) 0.27095(16) 0.0344(5) Uani 1 1 d . . . . .
H13 H 0.087756 -0.002912 0.295390 0.041 Uiso 1 1 calc R . . . .
C14 C 0.14719(19) -0.0273(2) 0.17522(15) 0.0305(4) Uani 1 1 d . . . . .
C15 C 0.24781(19) -0.0093(2) 0.14036(15) 0.0325(5) Uani 1 1 d . . . . .
H15 H 0.241457 -0.033881 0.074594 0.039 Uiso 1 1 calc R . . . .
C16 C 0.35702(19) 0.0440(2) 0.20021(16) 0.0303(4) Uani 1 1 d . . . . .
H16 H 0.425276 0.055679 0.175571 0.036 Uiso 1 1 calc R . . . .
O1 O 0.04391(14) -0.08194(18) 0.10963(11) 0.0408(4) Uani 1 1 d . . . . .
C17 C -0.0634(2) -0.0935(3) 0.1405(2) 0.0523(7) Uani 1 1 d . . . . .
H17A H -0.132088 -0.126372 0.085618 0.078 Uiso 1 1 calc GR . . . .
H17B H -0.083817 -0.002969 0.162055 0.078 Uiso 1 1 calc GR . . . .
H17C H -0.048209 -0.159301 0.194993 0.078 Uiso 1 1 calc GR . . . .
C18 C 0.59347(19) 0.0733(2) 0.35966(15) 0.0315(5) Uani 1 1 d . . . . .
C19 C 0.6233(2) -0.0603(2) 0.39254(16) 0.0333(5) Uani 1 1 d . . . . .
H19 H 0.564265 -0.115694 0.410129 0.040 Uiso 1 1 calc R . . . .
C20 C 0.73943(19) -0.1143(2) 0.40007(15) 0.0324(5) Uani 1 1 d . . . . .
H20 H 0.759610 -0.206040 0.422957 0.039 Uiso 1 1 calc R . . . .
C21 C 0.82529(18) -0.0333(2) 0.37392(15) 0.0304(4) Uani 1 1 d . . . . .
C22 C 0.79328(19) 0.0985(2) 0.33654(15) 0.0316(5) Uani 1 1 d . . . . .
H22 H 0.850952 0.152682 0.316248 0.038 Uiso 1 1 calc R . . . .
C23 C 0.67830(19) 0.1510(2) 0.32876(15) 0.0314(5) Uani 1 1 d . . . . .
H23 H 0.656614 0.240721 0.302184 0.038 Uiso 1 1 calc R . . . .
O2 O 0.94320(13) -0.07390(17) 0.38148(11) 0.0379(4) Uani 1 1 d . . . . .
C24 C 0.9872(2) -0.1969(3) 0.4351(2) 0.0464(6) Uani 1 1 d . . . . .
H24A H 1.074016 -0.210585 0.439310 0.070 Uiso 1 1 calc GR . . . .
H24B H 0.938891 -0.275923 0.401446 0.070 Uiso 1 1 calc GR . . . .
H24C H 0.979175 -0.188941 0.501323 0.070 Uiso 1 1 calc GR . . . .

loop_
_atom_site_aniso_label
_atom_site_aniso_U_11
_atom_site_aniso_U_22
_atom_site_aniso_U_33
_atom_site_aniso_U_23
_atom_site_aniso_U_13
_atom_site_aniso_U_12
C1 0.0268(3) 0.0268(3) 0.0268(3) 0.00000(7) 0.00798(10) 0.00000(7)
C6 0.028(2) 0.020(4) 0.046(2) -0.019(3) 0.0208(18) -0.011(3)
C2 0.0268(3) 0.0268(3) 0.0268(3) 0.00001(7) 0.00798(10) 0.00000(7)
C3 0.0268(3) 0.0268(3) 0.0268(3) 0.00000(6) 0.00798(10) 0.00000(6)
C4 0.0268(3) 0.0268(3) 0.0268(3) 0.00000(7) 0.00798(10) -0.00001(7)
C5 0.0268(3) 0.0268(3) 0.0268(3) 0.00000(8) 0.00797(11) -0.00001(8)
C7 0.0268(3) 0.0268(3) 0.0268(3) 0.00000(8) 0.00798(11) -0.00001(8)
C8 0.0268(3) 0.0268(3) 0.0268(3) 0.00000(7) 0.00798(10) -0.00001(7)
C9 0.0268(3) 0.0268(3) 0.0268(3) 0.00000(6) 0.00798(10) 0.00000(6)
C10 0.0268(3) 0.0268(3) 0.0268(3) 0.00000(7) 0.00797(10) 0.00000(7)
N1 0.0254(9) 0.0341(10) 0.0468(11) -0.0157(8) 0.0115(8) -0.0038(7)
C11 0.0282(10) 0.0272(10) 0.0376(11) -0.0073(9) 0.0100(8) -0.0021(8)
C12 0.0330(11) 0.0484(14) 0.0340(11) -0.0130(10) 0.0130(9) -0.0094(10)
C13 0.0286(11) 0.0383(12) 0.0384(11) -0.0063(9) 0.0132(9) -0.0041(9)
C14 0.0269(10) 0.0279(10) 0.0336(11) -0.0033(9) 0.0041(8) 0.0007(8)
C15 0.0332(11) 0.0351(12) 0.0286(10) -0.0022(9) 0.0084(8) 0.0027(9)
C16 0.0302(10) 0.0262(10) 0.0372(11) -0.0012(8) 0.0145(9) 0.0021(8)
O1 0.0281(8) 0.0517(10) 0.0385(8) -0.0124(7) 0.0036(6) -0.0038(7)
C17 0.0264(11) 0.074(2) 0.0528(15) -0.0224(14) 0.0068(10) -0.0088(12)
C18 0.0262(10) 0.0342(11) 0.0332(11) -0.0104(9) 0.0078(8) -0.0034(8)
C19 0.0330(11) 0.0337(11) 0.0340(11) -0.0063(9) 0.0109(9) -0.0078(9)
C20 0.0351(11) 0.0288(11) 0.0308(10) -0.0013(8) 0.0062(9) -0.0003(9)
C21 0.0255(10) 0.0359(11) 0.0270(10) -0.0043(8) 0.0037(8) 0.0007(9)
C22 0.0285(10) 0.0332(11) 0.0333(10) -0.0029(9) 0.0094(8) -0.0040(9)
C23 0.0296(10) 0.0283(11) 0.0351(11) -0.0042(9) 0.0079(8) -0.0012(8)
O2 0.0288(8) 0.0424(9) 0.0419(9) 0.0038(7) 0.0096(6) 0.0073(7)
C24 0.0328(12) 0.0377(13) 0.0602(16) 0.0033(11) 0.0011(11) 0.0049(10)

loop_
_atom_type_symbol
_atom_type_description
_atom_type_scat_dispersion_real
_atom_type_scat_dispersion_imag
_atom_type_scat_source
C C 0.0181 0.0091 'International Tables Vol C Tables 4.2.6.8 and 6.1.1.4'
H H 0.0000 0.0000 'International Tables Vol C Tables 4.2.6.8 and 6.1.1.4'
N N 0.0311 0.0180 'International Tables Vol C Tables 4.2.6.8 and 6.1.1.4'
O O 0.0492 0.0322 'International Tables Vol C Tables 4.2.6.8 and 6.1.1.4'

loop_
_geom_angle_atom_site_label_1
_geom_angle_atom_site_label_2
_geom_angle_atom_site_label_3
_geom_angle
_geom_angle_site_symmetry_1
_geom_angle_site_symmetry_3
_geom_angle_publ_flag
C2 C1 C10 103.0(8) . . ?
N1 C1 C2 130.2(11) . . ?
N1 C1 C10 126.1(10) . . ?
C5 C6 C7 131.7(8) . . ?
C1 C2 H2 123.2 . . ?
C1 C2 C3 113.7(7) . . ?
C3 C2 H2 123.2 . . ?
C2 C3 C9 107.1(4) . . ?
C4 C3 C2 126.8(4) . . ?
C4 C3 C9 126.1(4) . . ?
C3 C4 H4 114.7 . . ?
C3 C4 C5 130.6(5) . . ?
C5 C4 H4 114.7 . . ?
C6 C5 C4 128.6(8) . . ?
C6 C5 H5 120(3) . . ?
C4 C5 H5 111(2) . . ?
C6 C7 H7 119(2) . . ?
C8 C7 C6 125.0(5) . . ?
C8 C7 H7 116(2) . . ?
C7 C8 H8 115(2) . . ?
C7 C8 C9 130.0(4) . . ?
C9 C8 H8 115(2) . . ?
C8 C9 C3 126.7(4) . . ?
C10 C9 C3 108.6(4) . . ?
C10 C9 C8 124.3(5) . . ?
C1 C10 H10 126.3 . . ?
C9 C10 C1 107.3(7) . . ?
C9 C10 H10 126.3 . . ?
C1 N1 C11 122.1(7) . . ?
C1 N1 C18 118.0(7) . . ?
C11 N1 C18 119.34(17) . . ?
C12 C11 N1 120.27(19) . . ?
C12 C11 C16 118.93(19) . . ?
C16 C11 N1 120.80(19) . . ?
C11 C12 H12 119.4 . . ?
C11 C12 C13 121.2(2) . . ?
C13 C12 H12 119.4 . . ?
C12 C13 H13 120.3 . . ?
C14 C13 C12 119.4(2) . . ?
C14 C13 H13 120.3 . . ?
C13 C14 C15 119.71(19) . . ?
O1 C14 C13 124.54(19) . . ?
O1 C14 C15 115.74(19) . . ?
C14 C15 H15 119.6 . . ?
C16 C15 C14 120.8(2) . . ?
C16 C15 H15 119.6 . . ?
C11 C16 H16 120.0 . . ?
C15 C16 C11 120.05(19) . . ?
C15 C16 H16 120.0 . . ?
C14 O1 C17 117.38(17) . . ?
O1 C17 H17A 109.5 . . ?
O1 C17 H17B 109.5 . . ?
O1 C17 H17C 109.5 . . ?
H17A C17 H17B 109.5 . . ?
H17A C17 H17C 109.5 . . ?
H17B C17 H17C 109.5 . . ?
C19 C18 N1 121.5(2) . . ?
C19 C18 C23 119.23(19) . . ?
C23 C18 N1 119.2(2) . . ?
C18 C19 H19 119.7 . . ?
C18 C19 C20 120.5(2) . . ?
C20 C19 H19 119.7 . . ?
C19 C20 H20 120.2 . . ?
C21 C20 C19 119.6(2) . . ?
C21 C20 H20 120.2 . . ?
C20 C21 C22 119.83(19) . . ?
O2 C21 C20 124.6(2) . . ?
O2 C21 C22 115.61(19) . . ?
C21 C22 H22 119.9 . . ?
C23 C22 C21 120.3(2) . . ?
C23 C22 H22 119.9 . . ?
C18 C23 H23 119.8 . . ?
C22 C23 C18 120.4(2) . . ?
C22 C23 H23 119.8 . . ?
C21 O2 C24 117.52(18) . . ?
O2 C24 H24A 109.5 . . ?
O2 C24 H24B 109.5 . . ?
O2 C24 H24C 109.5 . . ?
H24A C24 H24B 109.5 . . ?
H24A C24 H24C 109.5 . . ?
H24B C24 H24C 109.5 . . ?

loop_
_geom_bond_atom_site_label_1
_geom_bond_atom_site_label_2
_geom_bond_distance
_geom_bond_site_symmetry_2
_geom_bond_publ_flag
C1 C2 1.392(14) . ?
C1 C10 1.578(15) . ?
C1 N1 1.308(13) . ?
C6 C5 1.245(15) . ?
C6 C7 1.477(15) . ?
C2 H2 0.9500 . ?
C2 C3 1.401(6) . ?
C3 C4 1.392(6) . ?
C3 C9 1.470(6) . ?
C4 H4 0.9500 . ?
C4 C5 1.406(7) . ?
C5 H5 0.99(4) . ?
C7 H7 1.01(4) . ?
C7 C8 1.390(6) . ?
C8 H8 1.07(4) . ?
C8 C9 1.400(6) . ?
C9 C10 1.394(8) . ?
C10 H10 0.9500 . ?
N1 C11 1.421(3) . ?
N1 C18 1.433(3) . ?
C11 C12 1.386(3) . ?
C11 C16 1.392(3) . ?
C12 H12 0.9500 . ?
C12 C13 1.392(3) . ?
C13 H13 0.9500 . ?
C13 C14 1.384(3) . ?
C14 C15 1.389(3) . ?
C14 O1 1.372(2) . ?
C15 H15 0.9500 . ?
C15 C16 1.381(3) . ?
C16 H16 0.9500 . ?
O1 C17 1.420(3) . ?
C17 H17A 0.9800 . ?
C17 H17B 0.9800 . ?
C17 H17C 0.9800 . ?
C18 C19 1.383(3) . ?
C18 C23 1.395(3) . ?
C19 H19 0.9500 . ?
C19 C20 1.395(3) . ?
C20 H20 0.9500 . ?
C20 C21 1.388(3) . ?
C21 C22 1.389(3) . ?
C21 O2 1.371(2) . ?
C22 H22 0.9500 . ?
C22 C23 1.377(3) . ?
C23 H23 0.9500 . ?
O2 C24 1.423(3) . ?
C24 H24A 0.9800 . ?
C24 H24B 0.9800 . ?
C24 H24C 0.9800 . ?
